data_1543143
loop_
_publ_author_name
'Li, Kai-Xiao'
'Wang, Xiao-Juan'

_publ_section_title
;
 4,4,5,5-Tetramethyl-2-[(<i>Z</i>)-1-(3-methylphenoxy)hex-1-en-2-yl]-1,3,2-dioxaborolane
;
_journal_coeditor_code XU4004
_journal_issue 4
_journal_name_full IUCrData
_journal_page_first x160611
_journal_paper_doi 10.1107/S2414314616006118
_journal_volume 1
_journal_year 2016
_chemical_formula_iupac 'C19 H29 B O3'
_chemical_formula_moiety 'C19 H29 B O3'
_chemical_formula_sum 'C19 H29 B O3'
_chemical_formula_weight 316.23
_chemical_name_systematic 4,4,5,5-Tetramethyl-2-[(<i>Z</i>)-1-(3-methylphenoxy)hex-1-en-2-yl]-1,3,2-dioxaborolane
_space_group_crystal_system monoclinic
_space_group_IT_number 14
_space_group_name_Hall '-P 2ybc'
_space_group_name_H-M_alt 'P 1 21/c 1'
_symmetry_space_group_name_Hall '-P 2ybc'
_symmetry_space_group_name_H-M 'P 1 21/c 1'
_atom_sites_solution_hydrogens geom
_atom_sites_solution_primary direct
_atom_sites_solution_secondary difmap
_audit_creation_method SHELXL-97
_cell_angle_alpha 90.00
_cell_angle_beta 97.475(6)
_cell_angle_gamma 90.00
_cell_formula_units_Z 4
_cell_length_a 10.0293(9)
_cell_length_b 18.1230(17)
_cell_length_c 10.7973(10)
_cell_measurement_reflns_used 4375
_cell_measurement_temperature 296(2)
_cell_measurement_theta_max 27.43
_cell_measurement_theta_min 2.05
_cell_volume 1945.8(3)
_computing_cell_refinement
;
SAINT (Bruker, 2006)
;
_computing_data_collection
;
APEX2 (Bruker, 2006)
;
_computing_data_reduction
;
SAINT (Bruker, 2006)
;
_computing_molecular_graphics
;
SHELXTL (Sheldrick, 2008)
;
_computing_publication_material
;
SHELXTL (Sheldrick, 2008)
;
_computing_structure_refinement
;
SHELXL97 (Sheldrick, 2008)
;
_computing_structure_solution
;
SHELXS97 (Sheldrick, 2008)
;
_diffrn_ambient_temperature 296(2)
_diffrn_measured_fraction_theta_full 0.990
_diffrn_measured_fraction_theta_max 0.990
_diffrn_measurement_device_type 'Bruker APEXII'
_diffrn_measurement_method '\w scans'
_diffrn_radiation_monochromator graphite
_diffrn_radiation_source 'fine-focus sealed tube'
_diffrn_radiation_type MoK\a
_diffrn_radiation_wavelength 0.71073
_diffrn_reflns_av_R_equivalents 0.0435
_diffrn_reflns_av_sigmaI/netI 0.0283
_diffrn_reflns_limit_h_max 12
_diffrn_reflns_limit_h_min -13
_diffrn_reflns_limit_k_max 21
_diffrn_reflns_limit_k_min -23
_diffrn_reflns_limit_l_max 13
_diffrn_reflns_limit_l_min -13
_diffrn_reflns_number 30133
_diffrn_reflns_theta_full 27.43
_diffrn_reflns_theta_max 27.43
_diffrn_reflns_theta_min 2.05
_diffrn_standards_decay_% 0
_diffrn_standards_interval_count 0
_diffrn_standards_interval_time 0
_diffrn_standards_number 0
_exptl_absorpt_coefficient_mu 0.070
_exptl_absorpt_correction_T_max 0.993
_exptl_absorpt_correction_T_min 0.983
_exptl_absorpt_correction_type multi-scan
_exptl_absorpt_process_details
;
(SADABS; Sheldrick, 1996)
;
_exptl_crystal_colour colourless
_exptl_crystal_density_diffrn 1.079
_exptl_crystal_density_method 'not measured'
_exptl_crystal_description block
_exptl_crystal_F_000 688
_exptl_crystal_size_max 0.3
_exptl_crystal_size_mid 0.2
_exptl_crystal_size_min 0.1
_refine_diff_density_max 0.183
_refine_diff_density_min -0.179
_refine_ls_extinction_method none
_refine_ls_goodness_of_fit_ref 1.094
_refine_ls_hydrogen_treatment constr
_refine_ls_matrix_type full
_refine_ls_number_parameters 208
_refine_ls_number_reflns 4375
_refine_ls_number_restraints 0
_refine_ls_restrained_S_all 1.094
_refine_ls_R_factor_all 0.0882
_refine_ls_R_factor_gt 0.0517
_refine_ls_shift/su_max 0.000
_refine_ls_shift/su_mean 0.000
_refine_ls_structure_factor_coef Fsqd
_refine_ls_weighting_details 'calc w=1/[\s^2^(Fo^2^)+(0.0826P)^2^+0.1148P] where P=(Fo^2^+2Fc^2^)/3'
_refine_ls_weighting_scheme calc
_refine_ls_wR_factor_gt 0.1473
_refine_ls_wR_factor_ref 0.1681
_reflns_number_gt 2665
_reflns_number_total 4375
_reflns_threshold_expression >2sigma(I)
_cod_data_source_file xu4004sup1.cif
_cod_data_source_block I
_cod_original_cell_volume 1945.9(3)
_cod_database_code 1543143

loop_
_symmetry_equiv_pos_as_xyz
'x, y, z'
'-x, y+1/2, -z+1/2'
'-x, -y, -z'
'x, -y-1/2, z-1/2'

loop_
_atom_site_type_symbol
_atom_site_label
_atom_site_fract_x
_atom_site_fract_y
_atom_site_fract_z
_atom_site_U_iso_or_equiv
_atom_site_adp_type
_atom_site_calc_flag
_atom_site_refinement_flags
_atom_site_occupancy
_atom_site_symmetry_multiplicity
B B1 0.66602(17) 0.11935(10) 0.19395(16) 0.0479(4) Uani d . 1 1
O O1 0.49825(11) 0.27876(7) 0.01441(12) 0.0662(4) Uani d . 1 1
O O2 0.56737(11) 0.06699(6) 0.18524(11) 0.0620(4) Uani d . 1 1
O O3 0.78374(10) 0.09596(6) 0.25964(11) 0.0573(3) Uani d . 1 1
C C1 0.36387(17) 0.29473(9) -0.02574(16) 0.0558(4) Uani d . 1 1
C C2 0.33922(18) 0.33782(9) -0.13101(16) 0.0587(4) Uani d . 1 1
H H2A 0.4104 0.3531 -0.1721 0.070 Uiso calc R 1 1
C C3 0.2087(2) 0.35875(10) -0.17633(18) 0.0664(5) Uani d . 1 1
C C4 0.1053(2) 0.33435(12) -0.1136(2) 0.0820(7) Uani d . 1 1
H H4A 0.0170 0.3466 -0.1438 0.098 Uiso calc R 1 1
C C5 0.1308(2) 0.29256(12) -0.0081(3) 0.0882(7) Uani d . 1 1
H H5A 0.0597 0.2772 0.0331 0.106 Uiso calc R 1 1
C C6 0.26130(19) 0.27263(11) 0.0386(2) 0.0732(5) Uani d . 1 1
H H6A 0.2789 0.2450 0.1115 0.088 Uiso calc R 1 1
C C7 0.1814(3) 0.40687(14) -0.2895(2) 0.1007(8) Uani d . 1 1
H H7C 0.0864 0.4152 -0.3082 0.121 Uiso calc R 1 1
H H7B 0.2137 0.3830 -0.3592 0.121 Uiso calc R 1 1
H H7A 0.2266 0.4533 -0.2738 0.121 Uiso calc R 1 1
C C8 0.52791(17) 0.21201(9) 0.07200(15) 0.0548(4) Uani d . 1 1
H H8A 0.4622 0.1755 0.0649 0.066 Uiso calc R 1 1
C C9 0.64616(15) 0.19761(9) 0.13719(14) 0.0493(4) Uani d . 1 1
C C10 0.75572(16) 0.25522(10) 0.15952(15) 0.0563(4) Uani d . 1 1
H H10B 0.8418 0.2317 0.1547 0.068 Uiso calc R 1 1
H H10A 0.7419 0.2917 0.0933 0.068 Uiso calc R 1 1
C C11 0.76153(18) 0.29400(10) 0.28296(16) 0.0632(5) Uani d . 1 1
H H11B 0.7786 0.2579 0.3494 0.076 Uiso calc R 1 1
H H11A 0.6747 0.3163 0.2891 0.076 Uiso calc R 1 1
C C12 0.8690(2) 0.35332(11) 0.30207(18) 0.0763(6) Uani d . 1 1
H H12B 0.9557 0.3308 0.2964 0.092 Uiso calc R 1 1
H H12A 0.8523 0.3890 0.2349 0.092 Uiso calc R 1 1
C C13 0.8758(3) 0.39323(13) 0.4244(2) 0.1006(8) Uani d . 1 1
H H13C 0.9454 0.4299 0.4295 0.121 Uiso calc R 1 1
H H13B 0.8954 0.3587 0.4917 0.121 Uiso calc R 1 1
H H13A 0.7911 0.4167 0.4304 0.121 Uiso calc R 1 1
C C14 0.62832(19) -0.00170(9) 0.23442(18) 0.0635(5) Uani d . 1 1
C C15 0.75651(16) 0.02563(10) 0.31787(16) 0.0565(4) Uani d . 1 1
C C16 0.6612(3) -0.04561(13) 0.1223(2) 0.1110(9) Uani d . 1 1
H H16C 0.5792 -0.0618 0.0741 0.133 Uiso calc R 1 1
H H16B 0.7147 -0.0877 0.1505 0.133 Uiso calc R 1 1
H H16A 0.7103 -0.0150 0.0715 0.133 Uiso calc R 1 1
C C17 0.5277(2) -0.04152(15) 0.3024(3) 0.1157(10) Uani d . 1 1
H H17C 0.4526 -0.0567 0.2436 0.139 Uiso calc R 1 1
H H17B 0.4971 -0.0091 0.3630 0.139 Uiso calc R 1 1
H H17A 0.5694 -0.0841 0.3438 0.139 Uiso calc R 1 1
C C18 0.8788(2) -0.02308(12) 0.3206(2) 0.0831(6) Uani d . 1 1
H H18C 0.8927 -0.0352 0.2367 0.100 Uiso calc R 1 1
H H18B 0.8653 -0.0675 0.3656 0.100 Uiso calc R 1 1
H H18A 0.9562 0.0025 0.3612 0.100 Uiso calc R 1 1
C C19 0.7334(3) 0.04403(14) 0.45048(18) 0.0917(7) Uani d . 1 1
H H19C 0.6552 0.0747 0.4487 0.110 Uiso calc R 1 1
H H19B 0.8103 0.0697 0.4918 0.110 Uiso calc R 1 1
H H19A 0.7201 -0.0007 0.4948 0.110 Uiso calc R 1 1

loop_
_atom_site_aniso_label
_atom_site_aniso_U_11
_atom_site_aniso_U_22
_atom_site_aniso_U_33
_atom_site_aniso_U_12
_atom_site_aniso_U_13
_atom_site_aniso_U_23
B1 0.0444(10) 0.0490(10) 0.0490(9) -0.0016(8) 0.0007(8) -0.0027(8)
O1 0.0523(7) 0.0530(7) 0.0881(9) -0.0010(5) -0.0104(6) 0.0185(6)
O2 0.0509(7) 0.0507(7) 0.0791(8) -0.0044(5) -0.0114(6) 0.0111(6)
O3 0.0468(6) 0.0527(7) 0.0689(7) -0.0018(5) -0.0065(5) 0.0086(6)
C1 0.0504(10) 0.0473(9) 0.0661(10) 0.0005(7) -0.0056(8) -0.0005(8)
C2 0.0585(11) 0.0536(10) 0.0615(10) 0.0058(8) -0.0012(8) 0.0016(8)
C3 0.0666(12) 0.0567(11) 0.0705(11) 0.0123(9) -0.0117(9) -0.0080(9)
C4 0.0536(12) 0.0669(13) 0.1195(18) 0.0088(10) -0.0116(12) -0.0070(13)
C5 0.0605(13) 0.0714(14) 0.136(2) 0.0021(11) 0.0232(12) 0.0120(14)
C6 0.0678(12) 0.0633(12) 0.0886(14) 0.0002(10) 0.0104(10) 0.0164(10)
C7 0.1099(18) 0.0981(18) 0.0862(15) 0.0364(15) -0.0170(13) 0.0121(13)
C8 0.0571(10) 0.0424(9) 0.0620(10) -0.0049(7) -0.0037(8) 0.0053(7)
C9 0.0471(9) 0.0484(9) 0.0506(9) -0.0010(7) -0.0004(7) 0.0011(7)
C10 0.0530(10) 0.0553(10) 0.0593(10) -0.0056(8) 0.0020(7) 0.0041(8)
C11 0.0690(12) 0.0538(10) 0.0662(11) -0.0074(8) 0.0065(9) -0.0014(8)
C12 0.0868(14) 0.0681(13) 0.0716(12) -0.0258(11) 0.0013(10) -0.0003(10)
C13 0.136(2) 0.0864(16) 0.0765(14) -0.0390(15) 0.0029(14) -0.0076(12)
C14 0.0657(11) 0.0445(9) 0.0749(12) -0.0028(8) -0.0108(9) 0.0092(8)
C15 0.0546(10) 0.0541(10) 0.0586(9) 0.0042(8) -0.0011(7) 0.0093(8)
C16 0.160(2) 0.0626(14) 0.0960(17) 0.0129(15) -0.0365(16) -0.0184(12)
C17 0.0818(16) 0.0952(18) 0.164(3) -0.0247(14) -0.0082(16) 0.0607(18)
C18 0.0690(13) 0.0736(14) 0.1030(16) 0.0160(11) -0.0028(11) 0.0132(12)
C19 0.1162(18) 0.0980(17) 0.0586(12) 0.0114(14) 0.0023(11) 0.0079(11)

loop_
_atom_type_symbol
_atom_type_description
_atom_type_scat_dispersion_real
_atom_type_scat_dispersion_imag
_atom_type_scat_source
C C 0.0033 0.0016 'International Tables Vol C Tables 4.2.6.8 and 6.1.1.4'
H H 0.0000 0.0000 'International Tables Vol C Tables 4.2.6.8 and 6.1.1.4'
B B 0.0013 0.0007 'International Tables Vol C Tables 4.2.6.8 and 6.1.1.4'
O O 0.0106 0.0060 'International Tables Vol C Tables 4.2.6.8 and 6.1.1.4'

loop_
_geom_angle_atom_site_label_1
_geom_angle_atom_site_label_2
_geom_angle_atom_site_label_3
_geom_angle
O3 B1 O2 112.99(15)
O3 B1 C9 123.30(15)
O2 B1 C9 123.70(14)
C8 O1 C1 117.89(13)
B1 O2 C14 107.64(12)
B1 O3 C15 107.28(12)
C6 C1 C2 121.19(17)
C6 C1 O1 122.72(16)
C2 C1 O1 116.00(15)
C1 C2 C3 120.40(18)
C1 C2 H2A 119.8
C3 C2 H2A 119.8
C4 C3 C2 118.19(18)
C4 C3 C7 121.14(19)
C2 C3 C7 120.7(2)
C5 C4 C3 121.04(19)
C5 C4 H4A 119.5
C3 C4 H4A 119.5
C4 C5 C6 120.9(2)
C4 C5 H5A 119.6
C6 C5 H5A 119.6
C1 C6 C5 118.26(19)
C1 C6 H6A 120.9
C5 C6 H6A 120.9
C3 C7 H7C 109.5
C3 C7 H7B 109.5
H7C C7 H7B 109.5
C3 C7 H7A 109.5
H7C C7 H7A 109.5
H7B C7 H7A 109.5
C9 C8 O1 122.69(15)
C9 C8 H8A 118.7
O1 C8 H8A 118.7
C8 C9 C10 122.06(15)
C8 C9 B1 116.84(14)
C10 C9 B1 121.07(13)
C11 C10 C9 114.10(14)
C11 C10 H10B 108.7
C9 C10 H10B 108.7
C11 C10 H10A 108.7
C9 C10 H10A 108.7
H10B C10 H10A 107.6
C10 C11 C12 113.41(15)
C10 C11 H11B 108.9
C12 C11 H11B 108.9
C10 C11 H11A 108.9
C12 C11 H11A 108.9
H11B C11 H11A 107.7
C13 C12 C11 114.32(18)
C13 C12 H12B 108.7
C11 C12 H12B 108.7
C13 C12 H12A 108.7
C11 C12 H12A 108.7
H12B C12 H12A 107.6
C12 C13 H13C 109.5
C12 C13 H13B 109.5
H13C C13 H13B 109.5
C12 C13 H13A 109.5
H13C C13 H13A 109.5
H13B C13 H13A 109.5
O2 C14 C17 108.13(16)
O2 C14 C16 106.33(15)
C17 C14 C16 111.4(2)
O2 C14 C15 102.45(13)
C17 C14 C15 115.27(17)
C16 C14 C15 112.36(18)
O3 C15 C18 108.75(14)
O3 C15 C19 105.91(15)
C18 C15 C19 109.50(16)
O3 C15 C14 102.45(12)
C18 C15 C14 115.77(16)
C19 C15 C14 113.67(16)
C14 C16 H16C 109.5
C14 C16 H16B 109.5
H16C C16 H16B 109.5
C14 C16 H16A 109.5
H16C C16 H16A 109.5
H16B C16 H16A 109.5
C14 C17 H17C 109.5
C14 C17 H17B 109.5
H17C C17 H17B 109.5
C14 C17 H17A 109.5
H17C C17 H17A 109.5
H17B C17 H17A 109.5
C15 C18 H18C 109.5
C15 C18 H18B 109.5
H18C C18 H18B 109.5
C15 C18 H18A 109.5
H18C C18 H18A 109.5
H18B C18 H18A 109.5
C15 C19 H19C 109.5
C15 C19 H19B 109.5
H19C C19 H19B 109.5
C15 C19 H19A 109.5
H19C C19 H19A 109.5
H19B C19 H19A 109.5

loop_
_geom_bond_atom_site_label_1
_geom_bond_atom_site_label_2
_geom_bond_distance
B1 O3 1.363(2)
B1 O2 1.365(2)
B1 C9 1.548(2)
O1 C8 1.3749(19)
O1 C1 1.3914(19)
O2 C14 1.456(2)
O3 C15 1.463(2)
C1 C6 1.374(3)
C1 C2 1.375(2)
C2 C3 1.390(2)
C2 H2A 0.9300
C3 C4 1.383(3)
C3 C7 1.498(3)
C4 C5 1.364(3)
C4 H4A 0.9300
C5 C6 1.388(3)
C5 H5A 0.9300
C6 H6A 0.9300
C7 H7C 0.9600
C7 H7B 0.9600
C7 H7A 0.9600
C8 C9 1.324(2)
C8 H8A 0.9300
C9 C10 1.512(2)
C10 C11 1.501(2)
C10 H10B 0.9700
C10 H10A 0.9700
C11 C12 1.517(2)
C11 H11B 0.9700
C11 H11A 0.9700
C12 C13 1.500(3)
C12 H12B 0.9700
C12 H12A 0.9700
C13 H13C 0.9600
C13 H13B 0.9600
C13 H13A 0.9600
C14 C17 1.506(3)
C14 C16 1.520(3)
C14 C15 1.552(2)
C15 C18 1.508(2)
C15 C19 1.517(3)
C16 H16C 0.9600
C16 H16B 0.9600
C16 H16A 0.9600
C17 H17C 0.9600
C17 H17B 0.9600
C17 H17A 0.9600
C18 H18C 0.9600
C18 H18B 0.9600
C18 H18A 0.9600
C19 H19C 0.9600
C19 H19B 0.9600
C19 H19A 0.9600

loop_
_geom_torsion_atom_site_label_1
_geom_torsion_atom_site_label_2
_geom_torsion_atom_site_label_3
_geom_torsion_atom_site_label_4
_geom_torsion
O3 B1 O2 C14 -8.47(19)
C9 B1 O2 C14 172.46(15)
O2 B1 O3 C15 -9.78(18)
C9 B1 O3 C15 169.30(15)
C8 O1 C1 C6 35.4(2)
C8 O1 C1 C2 -148.01(16)
C6 C1 C2 C3 -1.4(3)
O1 C1 C2 C3 -178.00(15)
C1 C2 C3 C4 -0.7(3)
C1 C2 C3 C7 178.83(18)
C2 C3 C4 C5 1.8(3)
C7 C3 C4 C5 -177.8(2)
C3 C4 C5 C6 -0.7(3)
C2 C1 C6 C5 2.4(3)
O1 C1 C6 C5 178.81(18)
C4 C5 C6 C1 -1.4(3)
C1 O1 C8 C9 -164.95(16)
O1 C8 C9 C10 3.5(3)
O1 C8 C9 B1 -178.53(15)
O3 B1 C9 C8 177.75(15)
O2 B1 C9 C8 -3.3(2)
O3 B1 C9 C10 -4.3(2)
O2 B1 C9 C10 174.71(15)
C8 C9 C10 C11 96.8(2)
B1 C9 C10 C11 -81.07(19)
C9 C10 C11 C12 -178.12(16)
C10 C11 C12 C13 179.52(19)
B1 O2 C14 C17 143.74(18)
B1 O2 C14 C16 -96.49(19)
B1 O2 C14 C15 21.59(17)
B1 O3 C15 C18 145.33(15)
B1 O3 C15 C19 -97.07(16)
B1 O3 C15 C14 22.30(17)
O2 C14 C15 O3 -26.26(17)
C17 C14 C15 O3 -143.43(17)
C16 C14 C15 O3 87.46(18)
O2 C14 C15 C18 -144.43(16)
C17 C14 C15 C18 98.4(2)
C16 C14 C15 C18 -30.7(2)
O2 C14 C15 C19 87.53(18)
C17 C14 C15 C19 -29.6(2)
C16 C14 C15 C19 -158.76(18)

_cod_database_fobs_code 1543143
